data_2208804
loop_
_publ_author_name
'Onggo, Djulia'
'Martak, Fatimah'
Ismunandar
'Yamin, Bohari M.'
'Ng, Seik Weng'

_publ_section_title
;Hemi{tris(picolinic
 acid-\k^2^<i>N</i>,<i>O</i>)iron(II)/tris(picolinato-\k^2^<i>N</i>,<i>O</i>)iron(II)}
 hemi(tetrafluoroborate)
;
_journal_coeditor_code BT2049
_journal_issue 5
_journal_name_full 'Acta Crystallographica Section E'
_journal_page_first m1112
_journal_page_last m1113
_journal_paper_doi 10.1107/S1600536806014000
_journal_volume 62
_journal_year 2006
_chemical_formula_iupac '[Fe (C6 H4 N O2) (C6 H4.5 N O2) (C6 H5 N O2)] (B F4)0.5'
_chemical_formula_moiety '[Fe (C6 H4 N O2) (C6 H4.5 N O2) (C6 H5 N O2)] 0.5+, 0.5B F4 -'
_chemical_formula_sum 'C18 H13.5 B0.5 F2 Fe N3 O6'
_chemical_formula_weight 467.07
_chemical_name_systematic
;
Hemi{tris(picolinic acid-\k^2^<i>N</i>,<i>O</i>)iron(II)/tris(picolinato-
\k^2^<i>N</i>,<i>O</i>)iron(II)} hemi(tetrafluoroborate)
;
_space_group_IT_number 147
_symmetry_cell_setting trigonal
_symmetry_space_group_name_Hall '-P 3'
_symmetry_space_group_name_H-M 'P -3'
_atom_sites_solution_hydrogens geom
_atom_sites_solution_primary direct
_atom_sites_solution_secondary difmap
_audit_creation_method SHELXL-97
_cell_angle_alpha 90.00
_cell_angle_beta 90.00
_cell_angle_gamma 120.00
_cell_formula_units_Z 2
_cell_length_a 13.564(2)
_cell_length_b 13.564
_cell_length_c 6.0108(9)
_cell_measurement_reflns_used 724
_cell_measurement_temperature 295(2)
_cell_measurement_theta_max 23.4
_cell_measurement_theta_min 3.0
_cell_volume 957.7(2)
_computing_cell_refinement 'SAINT (Bruker, 2003)'
_computing_data_collection 'SMART (Bruker, 2003)'
_computing_data_reduction SAINT
_computing_molecular_graphics 'SHELXTL (Bruker, 1998)'
_computing_publication_material SHELXL97
_computing_structure_refinement 'SHELXL97 (Sheldrick, 1997)'
_computing_structure_solution 'SHELXS97 (Sheldrick, 1997)'
_diffrn_ambient_temperature 295(2)
_diffrn_measured_fraction_theta_full 1.00
_diffrn_measured_fraction_theta_max 1.00
_diffrn_measurement_device_type 'Bruker APEX area-detector'
_diffrn_measurement_method '\f and \w'
_diffrn_radiation_monochromator graphite
_diffrn_radiation_source 'fine-focus sealed tube'
_diffrn_radiation_type MoK\a
_diffrn_radiation_wavelength 0.71073
_diffrn_reflns_av_R_equivalents 0.062
_diffrn_reflns_av_sigmaI/netI 0.046
_diffrn_reflns_limit_h_max 16
_diffrn_reflns_limit_h_min -13
_diffrn_reflns_limit_k_max 7
_diffrn_reflns_limit_k_min -16
_diffrn_reflns_limit_l_max 6
_diffrn_reflns_limit_l_min -7
_diffrn_reflns_number 4988
_diffrn_reflns_theta_full 25.0
_diffrn_reflns_theta_max 25.0
_diffrn_reflns_theta_min 1.7
_diffrn_standards_decay_% 0
_diffrn_standards_interval_count 0
_diffrn_standards_interval_time 0
_diffrn_standards_number 0
_exptl_absorpt_coefficient_mu 0.849
_exptl_absorpt_correction_T_max 0.920
_exptl_absorpt_correction_T_min 0.437
_exptl_absorpt_correction_type multi-scan
_exptl_absorpt_process_details '(SADABS; Sheldrick, 1996)'
_exptl_crystal_colour Orange
_exptl_crystal_density_diffrn 1.620
_exptl_crystal_density_method 'not measured'
_exptl_crystal_description Block
_exptl_crystal_F_000 474
_exptl_crystal_size_max 0.17
_exptl_crystal_size_mid 0.15
_exptl_crystal_size_min 0.10
_refine_diff_density_max 0.74
_refine_diff_density_min -0.31
_refine_ls_extinction_method none
_refine_ls_goodness_of_fit_ref 1.21
_refine_ls_hydrogen_treatment constr
_refine_ls_matrix_type full
_refine_ls_number_parameters 97
_refine_ls_number_reflns 1128
_refine_ls_number_restraints 6
_refine_ls_restrained_S_all 1.21
_refine_ls_R_factor_all 0.071
_refine_ls_R_factor_gt 0.065
_refine_ls_shift/su_max 0.001
_refine_ls_shift/su_mean 0.000
_refine_ls_structure_factor_coef Fsqd
_refine_ls_weighting_details 'calc w=1/[\s^2^(Fo^2^)+(0.0655P)^2^+1.2441P] where P=(Fo^2^+2Fc^2^)/3'
_refine_ls_weighting_scheme calc
_refine_ls_wR_factor_gt 0.151
_refine_ls_wR_factor_ref 0.154
_reflns_number_gt 1055
_reflns_number_total 1128
_reflns_threshold_expression I>2\s(I)
_cod_data_source_file bt2049.cif
_cod_data_source_block I
_cod_depositor_comments
;
The following automatic conversions were performed:
'_symmetry_cell_setting' value 'Trigonal' changed to 'trigonal' according
to '/home/saulius/struct/CIF-dictionaries/cif_core.dic' dictionary named
'cif_core.dic' version 2.4.1 from 2010-06-29.

Automatic conversion script
Id: cif_fix_enum 1527 2010-12-29 10:47:43Z saulius 

The following automatic conversions were performed:

'_symmetry_cell_setting' value 'Trigonal' changed to 'trigonal'
according to /home/saulius/struct/CIF-dictionaries/cif_core.dic
dictionary named 'cif_core.dic' version 2.4.1 from 2010-06-29.

Automatic conversion script
Id: cif_fix_values 1715 2011-07-08 13:25:40Z adriana 
;
_cod_database_code 2208804
_cod_database_fobs_code 2208804

loop_
_symmetry_equiv_pos_as_xyz
'x, y, z'
'-y, x-y, z'
'-x+y, -x, z'
'-x, -y, -z'
'y, -x+y, -z'
'x-y, x, -z'

loop_
_atom_site_type_symbol
_atom_site_label
_atom_site_fract_x
_atom_site_fract_y
_atom_site_fract_z
_atom_site_U_iso_or_equiv
_atom_site_adp_type
_atom_site_calc_flag
_atom_site_refinement_flags
_atom_site_occupancy
Fe Fe1 0.6667 0.3333 0.08941(16) 0.0306(4) Uani d S 1
F F1 0.0971(8) 0.0162(7) 0.3730(18) 0.168(4) Uani d P 0.67
O O1 0.6008(2) 0.1833(2) 0.2873(5) 0.0378(7) Uani d . 1
O O2 0.4535(3) 0.0092(2) 0.3321(5) 0.0484(9) Uani d . 1
N N1 0.5135(3) 0.2122(3) -0.0838(5) 0.0306(8) Uani d . 1
C C1 0.5068(4) 0.1033(3) 0.2321(7) 0.0330(10) Uani d . 1
C C2 0.4500(4) 0.1171(3) 0.0300(7) 0.0360(10) Uani d . 1
C C3 0.3413(4) 0.0387(4) -0.0314(8) 0.0530(10) Uani d . 1
C C4 0.2961(5) 0.0588(5) -0.2210(10) 0.061(2) Uani d . 1
C C5 0.3621(5) 0.1533(4) -0.3428(8) 0.0530(10) Uani d . 1
C C6 0.4707(4) 0.2298(4) -0.2692(7) 0.0420(10) Uani d . 1
B B1 0.0000 0.0000 0.5000 0.200(10) Uani d SU 1
H H2o 0.4891 0.0105 0.4433 0.058 Uiso calc PR 0.50
H H3 0.2986 -0.0267 0.0526 0.063 Uiso calc R 1
H H4 0.2217 0.0081 -0.2640 0.074 Uiso calc R 1
H H5 0.3347 0.1667 -0.4745 0.064 Uiso calc R 1
H H6 0.5153 0.2954 -0.3516 0.050 Uiso calc R 1

loop_
_atom_site_aniso_label
_atom_site_aniso_U_11
_atom_site_aniso_U_22
_atom_site_aniso_U_33
_atom_site_aniso_U_12
_atom_site_aniso_U_13
_atom_site_aniso_U_23
Fe1 0.0288(4) 0.0288(4) 0.0340(6) 0.0144(2) 0.000 0.000
F1 0.136(7) 0.083(5) 0.279(12) 0.051(6) -0.010(7) -0.009(7)
O1 0.038(2) 0.035(2) 0.038(2) 0.0160(10) -0.0060(10) 0.0050(10)
O2 0.051(2) 0.031(2) 0.050(2) 0.010(2) -0.010(2) 0.0120(10)
N1 0.036(2) 0.030(2) 0.029(2) 0.019(2) -0.0020(10) 0.0020(10)
C1 0.036(2) 0.028(2) 0.034(2) 0.015(2) -0.002(2) 0.002(2)
C2 0.040(2) 0.030(2) 0.036(2) 0.016(2) -0.007(2) -0.003(2)
C3 0.045(3) 0.037(3) 0.064(3) 0.011(2) -0.015(2) 0.002(2)
C4 0.048(3) 0.052(3) 0.073(4) 0.016(3) -0.025(3) -0.011(3)
C5 0.067(3) 0.059(3) 0.045(3) 0.040(3) -0.023(2) -0.010(2)
C6 0.057(3) 0.042(3) 0.035(2) 0.031(2) -0.003(2) 0.003(2)
B1 0.200(10) 0.200(10) 0.20(2) 0.099(5) 0.000 0.000

loop_
_atom_type_symbol
_atom_type_description
_atom_type_scat_dispersion_real
_atom_type_scat_dispersion_imag
_atom_type_scat_source
C C 0.0033 0.0016 'International Tables Vol C Tables 4.2.6.8 and 6.1.1.4'
H H 0.0000 0.0000 'International Tables Vol C Tables 4.2.6.8 and 6.1.1.4'
B B 0.0013 0.0007 'International Tables Vol C Tables 4.2.6.8 and 6.1.1.4'
N N 0.0061 0.0033 'International Tables Vol C Tables 4.2.6.8 and 6.1.1.4'
O O 0.0106 0.0060 'International Tables Vol C Tables 4.2.6.8 and 6.1.1.4'
F F 0.0171 0.0103 'International Tables Vol C Tables 4.2.6.8 and 6.1.1.4'
Fe Fe 0.3463 0.8444 'International Tables Vol C Tables 4.2.6.8 and 6.1.1.4'

loop_
_geom_angle_atom_site_label_1
_geom_angle_atom_site_label_2
_geom_angle_atom_site_label_3
_geom_angle_site_symmetry_1
_geom_angle_site_symmetry_3
_geom_angle
_geom_angle_publ_flag
O1 Fe1 O1 . 2_655 91.90(10) yes
O1 Fe1 O1 . 3_665 91.90(10) yes
O1 Fe1 N1 . . 76.00(10) yes
O1 Fe1 N1 3_665 . 94.30(10) yes
O1 Fe1 N1 . 3_665 166.50(10) yes
O1 Fe1 O1 2_655 3_665 91.90(10) no
O1 Fe1 N1 2_655 2_655 76.00(10) no
O1 Fe1 N1 . 2_655 94.30(10) no
O1 Fe1 N1 3_665 2_655 166.50(10) no
O1 Fe1 N1 2_655 . 166.50(10) no
O1 Fe1 N1 2_655 3_665 94.30(10) no
O1 Fe1 N1 3_665 3_665 76.00(10) no
N1 Fe1 N1 . 2_655 98.80(10) yes
N1 Fe1 N1 . 3_665 98.80(10) no
N1 Fe1 N1 2_655 3_665 98.80(10) no
C1 O1 Fe1 . . 116.4(2) no
C2 N1 C6 . . 118.4(4) no
C2 N1 Fe1 . . 113.6(2) no
C6 N1 Fe1 . . 127.2(3) no
O1 C1 O2 . . 125.4(4) no
O1 C1 C2 . . 118.4(4) no
O2 C1 C2 . . 116.2(4) no
N1 C2 C3 . . 122.6(4) no
N1 C2 C1 . . 114.5(3) no
C3 C2 C1 . . 122.9(4) no
C2 C3 C4 . . 118.7(5) no
C5 C4 C3 . . 118.9(5) no
C4 C5 C6 . . 119.2(4) no
N1 C6 C5 . . 122.0(4) no
F1 B1 F1 6_556 5_556 94.5(6) no
F1 B1 F1 6_556 3 180.0(7) no
F1 B1 F1 5_556 3 85.5(6) no
F1 B1 F1 6_556 . 85.5(6) no
F1 B1 F1 5_556 . 85.5(6) no
F1 B1 F1 3 . 94.5(6) no
F1 B1 F1 6_556 2 85.5(6) no
F1 B1 F1 5_556 2 180.0000(10) no
F1 B1 F1 3 2 94.5(6) no
F1 B1 F1 . 2 94.5(6) no
F1 B1 F1 6_556 4_556 94.5(6) no
F1 B1 F1 5_556 4_556 94.5(6) no
F1 B1 F1 3 4_556 85.5(6) no
F1 B1 F1 . 4_556 180.0(4) no
F1 B1 F1 2 4_556 85.5(6) no
C1 O2 H2o . . 109.5 no
C2 C3 H3 . . 120.6 no
C4 C3 H3 . . 120.6 no
C5 C4 H4 . . 120.5 no
C3 C4 H4 . . 120.5 no
C4 C5 H5 . . 120.4 no
C6 C5 H5 . . 120.4 no
N1 C6 H6 . . 119.0 no
C5 C6 H6 . . 119.0 no

loop_
_geom_bond_atom_site_label_1
_geom_bond_atom_site_label_2
_geom_bond_site_symmetry_2
_geom_bond_distance
_geom_bond_publ_flag
Fe1 O1 . 2.130(3) yes
Fe1 O1 2_655 2.130(3) no
Fe1 O1 3_665 2.130(3) no
Fe1 N1 . 2.165(3) yes
Fe1 N1 2_655 2.165(3) no
Fe1 N1 3_665 2.165(3) no
F1 B1 . 1.441(9) no
O1 C1 . 1.236(5) no
O2 C1 . 1.261(5) no
O2 H2o . 0.8200 no
N1 C2 . 1.327(5) no
N1 C6 . 1.331(5) no
C1 C2 . 1.500(6) no
C2 C3 . 1.368(6) no
C3 C4 . 1.383(7) no
C4 C5 . 1.354(8) no
C5 C6 . 1.384(7) no
B1 F1 6_556 1.441(9) no
B1 F1 5_556 1.441(9) no
B1 F1 3 1.441(9) no
B1 F1 2 1.441(9) no
B1 F1 4_556 1.441(9) no
C3 H3 . 0.9300 no
C4 H4 . 0.9300 no
C5 H5 . 0.9300 no
C6 H6 . 0.9300 no

loop_
_geom_hbond_atom_site_label_D
_geom_hbond_atom_site_label_H
_geom_hbond_atom_site_label_A
_geom_hbond_site_symmetry_A
_geom_hbond_distance_DH
_geom_hbond_distance_HA
_geom_hbond_distance_DA
_geom_hbond_angle_DHA
_geom_hbond_publ_flag
O2 H2o O2 4_656 0.82 1.65 2.459(6) 171 no

loop_
_geom_torsion_atom_site_label_1
_geom_torsion_atom_site_label_2
_geom_torsion_atom_site_label_3
_geom_torsion_atom_site_label_4
_geom_torsion_site_symmetry_1
_geom_torsion
_geom_torsion_publ_flag
O1 Fe1 O1 C1 2_655 -180.0(3) no
O1 Fe1 O1 C1 3_665 88.1(4) no
N1 Fe1 O1 C1 2_655 -103.9(3) no
N1 Fe1 O1 C1 . -5.9(3) no
N1 Fe1 O1 C1 3_665 62.9(6) no
O1 Fe1 N1 C2 2_655 35.2(7) no
O1 Fe1 N1 C2 . 9.2(3) no
O1 Fe1 N1 C2 3_665 -81.6(3) no
N1 Fe1 N1 C2 2_655 101.5(3) no
N1 Fe1 N1 C2 3_665 -158.1(3) no
O1 Fe1 N1 C6 2_655 -155.0(5) no
O1 Fe1 N1 C6 . 179.0(4) no
O1 Fe1 N1 C6 3_665 88.2(4) no
N1 Fe1 N1 C6 2_655 -88.8(3) no
N1 Fe1 N1 C6 3_665 11.7(4) no
Fe1 O1 C1 O2 . -178.3(3) no
Fe1 O1 C1 C2 . 1.9(5) no
C6 N1 C2 C3 . -2.4(6) no
Fe1 N1 C2 C3 . 168.4(4) no
C6 N1 C2 C1 . 178.2(4) no
Fe1 N1 C2 C1 . -11.1(4) no
O1 C1 C2 N1 . 6.4(6) no
O2 C1 C2 N1 . -173.4(4) no
O1 C1 C2 C3 . -173.0(4) no
O2 C1 C2 C3 . 7.2(6) no
N1 C2 C3 C4 . 0.7(7) no
C1 C2 C3 C4 . -179.9(5) no
C2 C3 C4 C5 . 2.0(8) no
C3 C4 C5 C6 . -2.9(8) no
C2 N1 C6 C5 . 1.4(6) no
Fe1 N1 C6 C5 . -168.0(3) no
C4 C5 C6 N1 . 1.3(7) no
